data_2018527
loop_
_publ_author_name
'Meng, Gao-Xiang'
'Zhu, Jian-Hui'
'Feng, Ya-Min'
'Huang, Xin-Tang'
'Yang, He-Lin'

_publ_section_title
;
 The three-dimensional coordination network in
 poly[di-\m~3~-cyanido-\m~5~-[5-(pyridin-4-yl)tetrazolato]-tricopper(I)]
;
_journal_coeditor_code FG3248
_journal_issue 7
_journal_name_full 'Acta Crystallographica Section C'
_journal_page_first m194
_journal_page_last m196
_journal_paper_doi 10.1107/S0108270112026625
_journal_volume 68
_journal_year 2012
_chemical_formula_iupac '[Cu3 (C6 H4 N5) (C N)2]'
_chemical_formula_moiety 'C8 H4 Cu3 N7'
_chemical_formula_sum 'C8 H4 Cu3 N7'
_chemical_formula_weight 388.80
_chemical_name_systematic
;
poly[bis(\m~3~-cyanido-\k^3^<i>N</i>:<i>C</i>:<i>C</i>)[\m~5~-5-(pyridin-4-
yl)tetrazolato-
\k^5^<i>N</i>:<i>N</i>':<i>N</i>'':<i>N</i>''':<i>N</i>'''']tricopper(I)]
;
_space_group_IT_number 15
_symmetry_cell_setting monoclinic
_symmetry_space_group_name_Hall '-C 2yc'
_symmetry_space_group_name_H-M 'C 1 2/c 1'
_atom_sites_solution_hydrogens geom
_atom_sites_solution_primary direct
_atom_sites_solution_secondary difmap
_audit_creation_method SHELXL97
_cell_angle_alpha 90.00
_cell_angle_beta 129.467(2)
_cell_angle_gamma 90.00
_cell_formula_units_Z 4
_cell_length_a 12.4823(19)
_cell_length_b 11.8834(18)
_cell_length_c 8.7986(13)
_cell_measurement_reflns_used 2074
_cell_measurement_temperature 298(2)
_cell_measurement_theta_max 28.19
_cell_measurement_theta_min 2.72
_cell_volume 1007.5(3)
_computing_cell_refinement 'SMART (Bruker, 2002)'
_computing_data_collection 'SMART (Bruker, 2002)'
_computing_data_reduction 'SAINT (Bruker, 2002)'
_computing_molecular_graphics 'DIAMOND (Brandenburg, 2008)'
_computing_publication_material 'XCIF (Sheldrick, 2008)'
_computing_structure_refinement 'SHELXL97 (Sheldrick, 2008)'
_computing_structure_solution 'SHELXS97 (Sheldrick, 2008)'
_diffrn_ambient_temperature 298(2)
_diffrn_measured_fraction_theta_full 0.994
_diffrn_measured_fraction_theta_max 0.994
_diffrn_measurement_device_type 'Bruker SMART APEX CCD area-detector'
_diffrn_measurement_method '\f and \w'
_diffrn_radiation_monochromator graphite
_diffrn_radiation_source 'fine-focus sealed tube'
_diffrn_radiation_type MoK\a
_diffrn_radiation_wavelength 0.71073
_diffrn_reflns_av_R_equivalents 0.0513
_diffrn_reflns_av_sigmaI/netI 0.0405
_diffrn_reflns_limit_h_max 16
_diffrn_reflns_limit_h_min -12
_diffrn_reflns_limit_k_max 12
_diffrn_reflns_limit_k_min -15
_diffrn_reflns_limit_l_max 11
_diffrn_reflns_limit_l_min -11
_diffrn_reflns_number 3717
_diffrn_reflns_theta_full 28.26
_diffrn_reflns_theta_max 28.26
_diffrn_reflns_theta_min 2.72
_exptl_absorpt_coefficient_mu 6.261
_exptl_absorpt_correction_T_max 0.573
_exptl_absorpt_correction_T_min 0.497
_exptl_absorpt_correction_type multi-scan
_exptl_absorpt_process_details '(SADABS; Sheldrick, 2008)'
_exptl_crystal_colour colourless
_exptl_crystal_density_diffrn 2.563
_exptl_crystal_density_method 'not measured'
_exptl_crystal_description block
_exptl_crystal_F_000 752
_exptl_crystal_size_max 0.13
_exptl_crystal_size_mid 0.12
_exptl_crystal_size_min 0.11
_refine_diff_density_max 0.686
_refine_diff_density_min -0.460
_refine_ls_extinction_method none
_refine_ls_goodness_of_fit_ref 1.063
_refine_ls_hydrogen_treatment constr
_refine_ls_matrix_type full
_refine_ls_number_parameters 84
_refine_ls_number_reflns 1245
_refine_ls_number_restraints 0
_refine_ls_restrained_S_all 1.063
_refine_ls_R_factor_all 0.0309
_refine_ls_R_factor_gt 0.0275
_refine_ls_shift/su_max 0.001
_refine_ls_shift/su_mean 0.000
_refine_ls_structure_factor_coef Fsqd
_refine_ls_weighting_details 'calc w = 1/[\s^2^(Fo^2^)+(0.0269P)^2^+0.8565P] where P = (Fo^2^+2Fc^2^)/3'
_refine_ls_weighting_scheme calc
_refine_ls_wR_factor_gt 0.0642
_refine_ls_wR_factor_ref 0.0658
_reflns_number_gt 1135
_reflns_number_total 1245
_reflns_threshold_expression I>2\s(I)
_cod_data_source_file fg3248.cif
_cod_data_source_block I
_cod_original_sg_symbol_H-M 'C 2/c'
_cod_database_code 2018527
_cod_database_fobs_code 2018527

loop_
_symmetry_equiv_pos_as_xyz
'x, y, z'
'-x, y, -z+1/2'
'x+1/2, y+1/2, z'
'-x+1/2, y+1/2, -z+1/2'
'-x, -y, -z'
'x, -y, z-1/2'
'-x+1/2, -y+1/2, -z'
'x+1/2, -y+1/2, z-1/2'

loop_
_atom_site_type_symbol
_atom_site_label
_atom_site_fract_x
_atom_site_fract_y
_atom_site_fract_z
_atom_site_U_iso_or_equiv
_atom_site_adp_type
_atom_site_calc_flag
_atom_site_refinement_flags
_atom_site_occupancy
_atom_site_symmetry_multiplicity
Cu Cu1 0.81651(3) 0.90261(3) 0.58978(4) 0.01605(12) Uani d . 1 1
Cu Cu2 0.5000 1.44509(4) 0.2500 0.02132(14) Uani d S 1 2
N N1 0.6132(2) 0.85232(18) 0.3714(3) 0.0146(4) Uani d . 1 1
N N2 0.5675(2) 0.74555(17) 0.3216(3) 0.0153(4) Uani d . 1 1
N N3 0.5000 1.2753(3) 0.2500 0.0246(8) Uani d S 1 2
N N4 0.8265(2) 0.9495(2) 0.8172(3) 0.0202(5) Uani d . 1 1
C C1 0.4296(3) 1.2158(2) 0.0814(4) 0.0250(6) Uani d . 1 1
H H1 0.3805 1.2551 -0.0368 0.030 Uiso calc R 1 1
C C2 0.4266(3) 1.0998(2) 0.0749(4) 0.0215(6) Uani d . 1 1
H H2 0.3761 1.0623 -0.0451 0.026 Uiso calc R 1 1
C C3 0.5000 1.0397(3) 0.2500 0.0152(7) Uani d S 1 2
C C4 0.5000 0.9158(3) 0.2500 0.0143(7) Uani d S 1 2
C C5 0.8501(3) 0.9868(2) 0.9564(4) 0.0167(5) Uani d . 1 1

loop_
_atom_site_aniso_label
_atom_site_aniso_U_11
_atom_site_aniso_U_22
_atom_site_aniso_U_33
_atom_site_aniso_U_12
_atom_site_aniso_U_13
_atom_site_aniso_U_23
Cu1 0.01555(19) 0.01460(19) 0.01400(17) -0.00088(12) 0.00751(14) 0.00055(12)
Cu2 0.0240(3) 0.0121(2) 0.0138(2) 0.000 0.0054(2) 0.000
N1 0.0137(11) 0.0099(10) 0.0155(10) -0.0012(8) 0.0070(9) -0.0005(8)
N2 0.0144(11) 0.0105(10) 0.0159(10) 0.0002(9) 0.0072(9) 0.0000(8)
N3 0.031(2) 0.0128(17) 0.0200(16) 0.000 0.0112(15) 0.000
N4 0.0220(12) 0.0188(12) 0.0158(10) 0.0051(9) 0.0102(9) 0.0015(9)
C1 0.0289(16) 0.0159(14) 0.0172(13) -0.0001(12) 0.0085(12) 0.0028(10)
C2 0.0251(15) 0.0134(13) 0.0174(12) -0.0024(11) 0.0095(12) -0.0026(10)
C3 0.0130(17) 0.0097(17) 0.0193(17) 0.000 0.0085(14) 0.000
C4 0.0150(18) 0.0098(17) 0.0139(16) 0.000 0.0073(14) 0.000
C5 0.0161(12) 0.0159(13) 0.0170(12) 0.0024(10) 0.0101(10) 0.0024(10)

loop_
_atom_type_symbol
_atom_type_description
_atom_type_scat_dispersion_real
_atom_type_scat_dispersion_imag
_atom_type_scat_source
C C 0.0033 0.0016 'International Tables Vol C Tables 4.2.6.8 and 6.1.1.4'
H H 0.0000 0.0000 'International Tables Vol C Tables 4.2.6.8 and 6.1.1.4'
Cu Cu 0.3201 1.2651 'International Tables Vol C Tables 4.2.6.8 and 6.1.1.4'
N N 0.0061 0.0033 'International Tables Vol C Tables 4.2.6.8 and 6.1.1.4'

loop_
_geom_angle_atom_site_label_1
_geom_angle_atom_site_label_2
_geom_angle_atom_site_label_3
_geom_angle_site_symmetry_1
_geom_angle_site_symmetry_3
_geom_angle
_geom_angle_publ_flag
C5 Cu1 N1 6_575 . 103.80(10) yes
C5 Cu1 N2 6_575 7_666 115.05(10) yes
C5 Cu1 N4 6_575 . 120.41(10) yes
N1 Cu1 N2 . 7_666 104.64(8) yes
N4 Cu1 N1 . . 105.57(10) yes
N4 Cu1 N2 . 7_666 105.85(9) yes
N3 Cu2 C5 . 3_454 103.88(8) yes
N3 Cu2 C5 . 4_656 103.88(8) ?
C5 Cu2 C5 3_454 4_656 152.25(15) yes
C5 Cu1 Cu2 6_575 7_676 52.90(7) ?
N4 Cu1 Cu2 . 7_676 77.57(7) ?
N1 Cu1 Cu2 . 7_676 149.83(6) ?
N2 Cu1 Cu2 7_666 7_676 103.16(6) ?
N3 Cu2 Cu1 . 8_475 135.659(12) ?
C5 Cu2 Cu1 3_454 8_475 49.67(7) ?
C5 Cu2 Cu1 4_656 8_475 107.71(8) ?
N3 Cu2 Cu1 . 7_676 135.658(12) ?
C5 Cu2 Cu1 3_454 7_676 107.71(8) ?
C5 Cu2 Cu1 4_656 7_676 49.67(7) ?
Cu1 Cu2 Cu1 8_475 7_676 88.68(2) ?
C4 N1 N2 . . 105.0(2) ?
C4 N1 Cu1 . . 128.88(18) ?
N2 N1 Cu1 . . 126.16(16) ?
N2 N2 N1 2_655 . 109.38(13) ?
N2 N2 Cu1 2_655 7_666 121.30(7) ?
N1 N2 Cu1 . 7_666 128.57(16) ?
C1 N3 C1 2_655 . 116.8(3) ?
C1 N3 Cu2 2_655 . 121.62(17) ?
C1 N3 Cu2 . . 121.62(17) ?
C5 N4 Cu1 . . 168.9(2) ?
N3 C1 C2 . . 123.5(3) ?
N3 C1 H1 . . 118.3 ?
C2 C1 H1 . . 118.3 ?
C1 C2 C3 . . 119.1(3) ?
C1 C2 H2 . . 120.5 ?
C3 C2 H2 . . 120.5 ?
C2 C3 C2 . 2_655 118.1(3) ?
C2 C3 C4 . . 120.93(17) ?
C2 C3 C4 2_655 . 120.93(17) ?
N1 C4 N1 2_655 . 111.3(3) ?
N1 C4 C3 2_655 . 124.35(15) ?
N1 C4 C3 . . 124.35(15) ?
N4 C5 Cu1 . 6_576 151.7(2) ?
N4 C5 Cu2 . 3_546 130.8(2) ?
Cu1 C5 Cu2 6_576 3_546 77.43(9) ?

loop_
_geom_bond_atom_site_label_1
_geom_bond_atom_site_label_2
_geom_bond_site_symmetry_2
_geom_bond_distance
_geom_bond_publ_flag
Cu1 N1 . 2.071(2) yes
Cu1 N2 7_666 2.090(2) yes
Cu1 N4 . 2.003(2) yes
Cu1 C5 6_575 1.977(3) yes
Cu2 N3 . 2.018(3) yes
Cu2 C5 3_454 2.068(2) yes
Cu2 C5 4_656 2.068(2) ?
N1 C4 . 1.337(3) ?
N1 N2 . 1.345(3) ?
N2 N2 2_655 1.315(4) ?
N2 Cu1 7_666 2.090(2) ?
N3 C1 . 1.347(3) ?
N4 C5 . 1.150(3) ?
C1 C2 . 1.380(4) ?
C1 H1 . 0.9300 ?
C2 C3 . 1.388(3) ?
C2 H2 . 0.9300 ?
C3 C4 . 1.472(5) ?
C4 N1 2_655 1.337(3) ?
C5 Cu1 6_576 1.976(3) ?
C5 Cu2 3_546 2.068(2) ?

loop_
_geom_torsion_atom_site_label_1
_geom_torsion_atom_site_label_2
_geom_torsion_atom_site_label_3
_geom_torsion_atom_site_label_4
_geom_torsion_site_symmetry_1
_geom_torsion_site_symmetry_4
_geom_torsion
C5 Cu1 N1 C4 6_575 . -50.18(19)
N4 Cu1 N1 C4 . . 77.37(19)
N2 Cu1 N1 C4 7_666 . -171.17(16)
Cu2 Cu1 N1 C4 7_676 . -14.6(3)
C5 Cu1 N1 N2 6_575 . 129.5(2)
N4 Cu1 N1 N2 . . -103.0(2)
N2 Cu1 N1 N2 7_666 . 8.5(3)
Cu2 Cu1 N1 N2 7_676 . 165.05(14)
C4 N1 N2 N2 . 2_655 -0.9(3)
Cu1 N1 N2 N2 . 2_655 179.38(19)
C4 N1 N2 Cu1 . 7_666 169.20(13)
Cu1 N1 N2 Cu1 . 7_666 -10.5(3)
C5 Cu2 N3 C1 3_454 2_655 -170.24(18)
C5 Cu2 N3 C1 4_656 2_655 9.76(18)
Cu1 Cu2 N3 C1 8_475 2_655 -124.75(16)
Cu1 Cu2 N3 C1 7_676 2_655 55.25(16)
C5 Cu2 N3 C1 3_454 . 9.76(18)
C5 Cu2 N3 C1 4_656 . -170.24(18)
Cu1 Cu2 N3 C1 8_475 . 55.25(16)
Cu1 Cu2 N3 C1 7_676 . -124.75(16)
C5 Cu1 N4 C5 6_575 . -39.1(12)
N1 Cu1 N4 C5 . . -155.9(11)
N2 Cu1 N4 C5 7_666 . 93.5(12)
Cu2 Cu1 N4 C5 7_676 . -6.9(11)
C1 N3 C1 C2 2_655 . 0.2(2)
Cu2 N3 C1 C2 . . -179.8(2)
N3 C1 C2 C3 . . -0.4(5)
C1 C2 C3 C2 . 2_655 0.2(2)
C1 C2 C3 C4 . . -179.8(2)
N2 N1 C4 N1 . 2_655 0.33(11)
Cu1 N1 C4 N1 . 2_655 -179.9(2)
N2 N1 C4 C3 . . -179.67(11)
Cu1 N1 C4 C3 . . 0.1(2)
C2 C3 C4 N1 . 2_655 -44.69(19)
C2 C3 C4 N1 2_655 2_655 135.31(19)
C2 C3 C4 N1 . . 135.31(19)
C2 C3 C4 N1 2_655 . -44.69(19)
Cu1 N4 C5 Cu1 . 6_576 97.6(12)
Cu1 N4 C5 Cu2 . 3_546 -79.0(12)
